data_7222101
loop_
_publ_author_name
'Bray, Christopher D.'
'Willis, Nicky J.'

_publ_section_title
;
 An ortho-quinone methide based strategy towards the rubromycin spiroketal
 family
;
_journal_name_full 'RSC Adv.'
_journal_paper_doi 10.1039/C5RA17108C
_journal_year 2015
_chemical_formula_moiety 'C19 H30 O6 Si'
_chemical_formula_sum 'C19 H30 O6 Si'
_chemical_formula_weight 382.52
_chemical_name_systematic 'Methyl 3-((tert-butyldimethylsilyl)oxy)-6-(1,3-dioxan-2-yl)-2-methoxybenzoate '
_space_group_crystal_system monoclinic
_space_group_IT_number 14
_space_group_name_Hall '-P 2ybc'
_space_group_name_H-M_alt 'P 1 21/c 1'
_symmetry_space_group_name_Hall '-P 2ybc'
_symmetry_space_group_name_H-M 'P 1 21/c 1'
_atom_sites_solution_hydrogens geom
_audit_update_record
;
2015-08-24 deposited with the CCDC.
2015-09-09 downloaded from the CCDC.
;
_cell_angle_alpha 90
_cell_angle_beta 97.9860(10)
_cell_angle_gamma 90
_cell_formula_units_Z 4
_cell_length_a 14.6051(10)
_cell_length_b 15.8731(11)
_cell_length_c 8.9463(6)
_cell_measurement_reflns_used 43509
_cell_measurement_temperature 100.(2)
_cell_measurement_theta_max 34.99
_cell_measurement_theta_min 2.57
_cell_volume 2053.9(2)
_computing_cell_refinement 'SAINT V8.34A (Bruker AXS Inc., 2013)'
_computing_data_collection 'Bruker Instrument Service v2014.11.0.1'
_computing_data_reduction 'SAINT V8.34A (Bruker AXS Inc., 2013)'
_computing_molecular_graphics 'Bruker SHELXTL'
_computing_publication_material 'Bruker SHELXTL'
_computing_structure_refinement 'SHELXL-2014/7 (Sheldrick, 2014)'
_computing_structure_solution 'SHELXS-2014/7 (Sheldrick, 2014)'
_diffrn_ambient_temperature 100.(2)
_diffrn_detector_area_resol_mean 8.3333
_diffrn_measured_fraction_theta_full 0.992
_diffrn_measured_fraction_theta_max 0.992
_diffrn_measurement_device_type 'Bruker APEX-II CCD'
_diffrn_measurement_method '\f and \w scans'
_diffrn_radiation_monochromator graphite
_diffrn_radiation_source 'sealed tube'
_diffrn_radiation_type MoK\a
_diffrn_radiation_wavelength 0.71073
_diffrn_reflns_av_R_equivalents 0.0304
_diffrn_reflns_av_unetI/netI 0.0270
_diffrn_reflns_limit_h_max 23
_diffrn_reflns_limit_h_min -23
_diffrn_reflns_limit_k_max 24
_diffrn_reflns_limit_k_min -25
_diffrn_reflns_limit_l_max 7
_diffrn_reflns_limit_l_min -14
_diffrn_reflns_number 43470
_diffrn_reflns_theta_full 34.99
_diffrn_reflns_theta_max 34.99
_diffrn_reflns_theta_min 2.57
_exptl_absorpt_coefficient_mu 0.145
_exptl_absorpt_correction_T_max 0.99
_exptl_absorpt_correction_T_min 0.94
_exptl_absorpt_correction_type multi-scan
_exptl_absorpt_process_details 'SADABS V2014/5 (Bruker AXS Inc.)'
_exptl_crystal_colour colourless
_exptl_crystal_density_diffrn 1.237
_exptl_crystal_density_method 'not measured'
_exptl_crystal_description prism
_exptl_crystal_F_000 824
_exptl_crystal_size_max 0.400
_exptl_crystal_size_mid 0.100
_exptl_crystal_size_min 0.100
_refine_diff_density_max 1.455
_refine_diff_density_min -0.380
_refine_ls_extinction_method none
_refine_ls_goodness_of_fit_ref 1.040
_refine_ls_hydrogen_treatment constr
_refine_ls_matrix_type full
_refine_ls_number_parameters 242
_refine_ls_number_reflns 8981
_refine_ls_number_restraints 0
_refine_ls_restrained_S_all 1.040
_refine_ls_R_factor_all 0.0587
_refine_ls_R_factor_gt 0.0417
_refine_ls_shift/su_max 0.002
_refine_ls_shift/su_mean 0.000
_refine_ls_structure_factor_coef Fsqd
_refine_ls_weighting_details 'w=1/[\s^2^(Fo^2^)+(0.0686P)^2^+0.6167P] where P=(Fo^2^+2Fc^2^)/3'
_refine_ls_weighting_scheme calc
_refine_ls_wR_factor_gt 0.1146
_refine_ls_wR_factor_ref 0.1274
_reflns_number_gt 7048
_reflns_number_total 8981
_reflns_threshold_expression 'I > 2\s(I)'
_cod_data_source_file c5ra17108c2.cif
_cod_data_source_block I
_cod_database_code 7222101

loop_
_space_group_symop_operation_xyz
'x, y, z'
'-x, y+1/2, -z+1/2'
'-x, -y, -z'
'x, -y-1/2, z-1/2'

loop_
_atom_site_type_symbol
_atom_site_label
_atom_site_fract_x
_atom_site_fract_y
_atom_site_fract_z
_atom_site_U_iso_or_equiv
_atom_site_adp_type
_atom_site_calc_flag
_atom_site_refinement_flags_adp
_atom_site_refinement_flags_posn
_atom_site_occupancy
Si Si1 0.24599(2) 0.55278(2) -0.10763(3) 0.01442(6) Uani d . . 1
O O5 0.16996(5) 0.28037(4) 0.46314(8) 0.01610(13) Uani d . . 1
O O1 0.25353(5) 0.58771(4) 0.07146(8) 0.01524(12) Uani d . . 1
O O6 0.05288(5) 0.37018(5) 0.51831(9) 0.01820(13) Uani d . . 1
O O2 0.38390(5) 0.47833(5) 0.23042(8) 0.01689(13) Uani d . . 1
O O4 0.35932(5) 0.30512(5) 0.33637(8) 0.01724(13) Uani d . . 1
O O3 0.37295(5) 0.36659(5) 0.56494(8) 0.02018(14) Uani d . . 1
C C7 0.29371(6) 0.48000(6) 0.25846(10) 0.01330(14) Uani d . . 1
C C6 0.26638(6) 0.42304(6) 0.36197(10) 0.01257(14) Uani d . . 1
C C12 0.14820(6) 0.36182(6) 0.51080(10) 0.01379(14) Uani d . . 1
H H12 0.1838 0.3733 0.6125 0.017 Uiso calc U R 1
C C11 0.17615(6) 0.42430(6) 0.39854(10) 0.01322(14) Uani d . . 1
C C4 0.13991(6) 0.53816(6) 0.22054(11) 0.01619(16) Uani d . . 1
H H4 0.0963 0.5773 0.1722 0.019 Uiso calc U R 1
C C10 0.33790(6) 0.36241(6) 0.43457(10) 0.01379(15) Uani d . . 1
C C3 0.22887(6) 0.53592(6) 0.18182(10) 0.01386(14) Uani d . . 1
C C5 0.11409(6) 0.48364(6) 0.32943(11) 0.01554(15) Uani d . . 1
H H5 0.0536 0.487 0.3567 0.019 Uiso calc U R 1
C C14 0.04978(7) 0.22334(6) 0.59477(12) 0.01968(17) Uani d . . 1
H H14A 0.0107 0.2041 0.5017 0.024 Uiso calc U R 1
H H14B 0.0381 0.186 0.6788 0.024 Uiso calc U R 1
C C15 0.15112(7) 0.21910(6) 0.57383(12) 0.01973(17) Uani d . . 1
H H15A 0.1903 0.2306 0.6711 0.024 Uiso calc U R 1
H H15B 0.166 0.1619 0.5401 0.024 Uiso calc U R 1
C C13 0.02573(7) 0.31339(7) 0.62938(13) 0.02112(18) Uani d . . 1
H H13A -0.0417 0.3181 0.6309 0.025 Uiso calc U R 1
H H13B 0.0575 0.3292 0.7305 0.025 Uiso calc U R 1
C C9 0.43147(7) 0.24715(7) 0.39556(13) 0.02237(19) Uani d . . 1
H H9A 0.4889 0.2784 0.4265 0.034 Uiso calc U R 1
H H9B 0.4413 0.2062 0.3174 0.034 Uiso calc U R 1
H H9C 0.4133 0.2175 0.483 0.034 Uiso calc U R 1
C C2 0.12409(7) 0.52194(7) -0.17267(14) 0.0236(2) Uani d . . 1
H H2A 0.1082 0.4725 -0.1158 0.035 Uiso calc U R 1
H H2B 0.1169 0.5083 -0.2805 0.035 Uiso calc U R 1
H H2C 0.0829 0.5687 -0.1559 0.035 Uiso calc U R 1
C C1 0.32269(8) 0.46040(7) -0.11494(12) 0.02107(18) Uani d . . 1
H H1A 0.3861 0.4758 -0.0735 0.032 Uiso calc U R 1
H H1B 0.321 0.4421 -0.2199 0.032 Uiso calc U R 1
H H1C 0.3015 0.4143 -0.0553 0.032 Uiso calc U R 1
C C8 0.43616(8) 0.55076(8) 0.28724(15) 0.0275(2) Uani d . . 1
H H8A 0.4078 0.6017 0.2391 0.041 Uiso calc U R 1
H H8B 0.4997 0.5456 0.2648 0.041 Uiso calc U R 1
H H8C 0.4367 0.5545 0.3967 0.041 Uiso calc U R 1
C C19 0.28203(8) 0.64535(6) -0.21676(11) 0.02011(18) Uani d . . 1
C C18 0.37534(9) 0.67900(8) -0.14004(15) 0.0300(2) Uani d . . 1
H H18A 0.3935 0.7279 -0.1961 0.045 Uiso calc U R 1
H H18B 0.4223 0.6348 -0.1387 0.045 Uiso calc U R 1
H H18C 0.3698 0.6958 -0.0363 0.045 Uiso calc U R 1
C C16 0.20967(10) 0.71591(7) -0.22302(15) 0.0298(2) Uani d . . 1
H H16A 0.2002 0.7313 -0.1202 0.045 Uiso calc U R 1
H H16B 0.1512 0.6963 -0.2792 0.045 Uiso calc U R 1
H H16C 0.2315 0.7652 -0.2737 0.045 Uiso calc U R 1
C C17 0.29177(11) 0.61672(9) -0.37847(13) 0.0319(3) Uani d . . 1
H H17A 0.2326 0.5942 -0.4271 0.048 Uiso calc U R 1
H H17B 0.3393 0.5729 -0.3746 0.048 Uiso calc U R 1
H H17C 0.3096 0.6649 -0.4365 0.048 Uiso calc U R 1

loop_
_atom_site_aniso_label
_atom_site_aniso_U_11
_atom_site_aniso_U_22
_atom_site_aniso_U_33
_atom_site_aniso_U_12
_atom_site_aniso_U_13
_atom_site_aniso_U_23
Si1 0.01515(11) 0.01196(11) 0.01622(12) -0.00039(8) 0.00240(8) -0.00069(8)
O5 0.0198(3) 0.0119(3) 0.0177(3) 0.0015(2) 0.0062(2) 0.0012(2)
O1 0.0192(3) 0.0121(3) 0.0149(3) -0.0007(2) 0.0044(2) 0.0007(2)
O6 0.0148(3) 0.0161(3) 0.0254(3) 0.0005(2) 0.0083(2) 0.0038(3)
O2 0.0121(3) 0.0186(3) 0.0207(3) -0.0012(2) 0.0048(2) -0.0009(2)
O4 0.0166(3) 0.0167(3) 0.0178(3) 0.0048(2) 0.0002(2) -0.0030(2)
O3 0.0202(3) 0.0227(3) 0.0164(3) 0.0030(3) -0.0018(2) -0.0016(3)
C7 0.0124(3) 0.0130(3) 0.0148(3) -0.0006(3) 0.0030(3) -0.0012(3)
C6 0.0120(3) 0.0122(3) 0.0134(3) 0.0005(3) 0.0013(3) -0.0006(3)
C12 0.0133(3) 0.0132(3) 0.0152(4) -0.0009(3) 0.0031(3) -0.0009(3)
C11 0.0132(3) 0.0125(3) 0.0143(3) -0.0004(3) 0.0030(3) -0.0006(3)
C4 0.0151(4) 0.0147(4) 0.0192(4) 0.0029(3) 0.0037(3) 0.0017(3)
C10 0.0125(3) 0.0132(3) 0.0157(4) -0.0004(3) 0.0022(3) -0.0006(3)
C3 0.0153(3) 0.0116(3) 0.0151(4) 0.0002(3) 0.0034(3) -0.0001(3)
C5 0.0128(3) 0.0158(4) 0.0185(4) 0.0013(3) 0.0038(3) 0.0011(3)
C14 0.0217(4) 0.0156(4) 0.0225(4) -0.0039(3) 0.0056(3) 0.0014(3)
C15 0.0232(4) 0.0147(4) 0.0221(4) 0.0018(3) 0.0061(3) 0.0044(3)
C13 0.0218(4) 0.0188(4) 0.0252(5) -0.0019(3) 0.0117(4) 0.0020(3)
C9 0.0193(4) 0.0178(4) 0.0288(5) 0.0067(3) -0.0008(3) -0.0014(4)
C2 0.0181(4) 0.0221(5) 0.0300(5) -0.0025(3) 0.0010(4) -0.0064(4)
C1 0.0242(5) 0.0195(4) 0.0200(4) 0.0059(3) 0.0049(3) -0.0019(3)
C8 0.0177(4) 0.0300(5) 0.0352(6) -0.0091(4) 0.0048(4) -0.0077(4)
C19 0.0263(5) 0.0166(4) 0.0175(4) -0.0035(3) 0.0031(3) 0.0006(3)
C18 0.0310(6) 0.0293(6) 0.0302(6) -0.0139(5) 0.0058(4) 0.0005(4)
C16 0.0396(6) 0.0166(4) 0.0326(6) 0.0036(4) 0.0027(5) 0.0061(4)
C17 0.0525(8) 0.0269(5) 0.0178(5) -0.0042(5) 0.0098(5) 0.0016(4)

loop_
_atom_type_symbol
_atom_type_description
_atom_type_scat_dispersion_real
_atom_type_scat_dispersion_imag
_atom_type_scat_source
C C 0.0033 0.0016 'International Tables Vol C Tables 4.2.6.8 and 6.1.1.4'
H H 0.0000 0.0000 'International Tables Vol C Tables 4.2.6.8 and 6.1.1.4'
O O 0.0106 0.0060 'International Tables Vol C Tables 4.2.6.8 and 6.1.1.4'
Si Si 0.0817 0.0704 'International Tables Vol C Tables 4.2.6.8 and 6.1.1.4'

loop_
_geom_angle_atom_site_label_1
_geom_angle_atom_site_label_2
_geom_angle_atom_site_label_3
_geom_angle
O1 Si1 C1 109.53(4)
O1 Si1 C2 108.50(5)
C1 Si1 C2 109.75(5)
O1 Si1 C19 104.52(4)
C1 Si1 C19 112.73(5)
C2 Si1 C19 111.60(5)
C12 O5 C15 109.75(7)
C3 O1 Si1 119.92(6)
C12 O6 C13 110.06(7)
C7 O2 C8 113.35(8)
C10 O4 C9 114.82(8)
O2 C7 C6 118.65(8)
O2 C7 C3 121.40(8)
C6 C7 C3 119.92(8)
C7 C6 C11 120.80(8)
C7 C6 C10 117.25(8)
C11 C6 C10 121.93(8)
O6 C12 O5 111.47(7)
O6 C12 C11 109.30(7)
O5 C12 C11 107.95(7)
O6 C12 H12 109.4
O5 C12 H12 109.4
C11 C12 H12 109.4
C5 C11 C6 118.79(8)
C5 C11 C12 121.43(8)
C6 C11 C12 119.78(8)
C3 C4 C5 120.73(8)
C3 C4 H4 119.6
C5 C4 H4 119.6
O3 C10 O4 124.57(9)
O3 C10 C6 123.96(8)
O4 C10 C6 111.45(8)
O1 C3 C4 120.80(8)
O1 C3 C7 120.23(8)
C4 C3 C7 118.97(8)
C11 C5 C4 120.55(8)
C11 C5 H5 119.7
C4 C5 H5 119.7
C13 C14 C15 108.95(8)
C13 C14 H14A 109.9
C15 C14 H14A 109.9
C13 C14 H14B 109.9
C15 C14 H14B 109.9
H14A C14 H14B 108.3
O5 C15 C14 109.70(8)
O5 C15 H15A 109.7
C14 C15 H15A 109.7
O5 C15 H15B 109.7
C14 C15 H15B 109.7
H15A C15 H15B 108.2
O6 C13 C14 110.89(8)
O6 C13 H13A 109.5
C14 C13 H13A 109.5
O6 C13 H13B 109.5
C14 C13 H13B 109.5
H13A C13 H13B 108.0
O4 C9 H9A 109.5
O4 C9 H9B 109.5
H9A C9 H9B 109.5
O4 C9 H9C 109.5
H9A C9 H9C 109.5
H9B C9 H9C 109.5
Si1 C2 H2A 109.5
Si1 C2 H2B 109.5
H2A C2 H2B 109.5
Si1 C2 H2C 109.5
H2A C2 H2C 109.5
H2B C2 H2C 109.5
Si1 C1 H1A 109.5
Si1 C1 H1B 109.5
H1A C1 H1B 109.5
Si1 C1 H1C 109.5
H1A C1 H1C 109.5
H1B C1 H1C 109.5
O2 C8 H8A 109.5
O2 C8 H8B 109.5
H8A C8 H8B 109.5
O2 C8 H8C 109.5
H8A C8 H8C 109.5
H8B C8 H8C 109.5
C18 C19 C16 109.05(10)
C18 C19 C17 109.29(10)
C16 C19 C17 109.49(10)
C18 C19 Si1 109.59(8)
C16 C19 Si1 110.38(8)
C17 C19 Si1 109.03(8)
C19 C18 H18A 109.5
C19 C18 H18B 109.5
H18A C18 H18B 109.5
C19 C18 H18C 109.5
H18A C18 H18C 109.5
H18B C18 H18C 109.5
C19 C16 H16A 109.5
C19 C16 H16B 109.5
H16A C16 H16B 109.5
C19 C16 H16C 109.5
H16A C16 H16C 109.5
H16B C16 H16C 109.5
C19 C17 H17A 109.5
C19 C17 H17B 109.5
H17A C17 H17B 109.5
C19 C17 H17C 109.5
H17A C17 H17C 109.5
H17B C17 H17C 109.5

loop_
_geom_bond_atom_site_label_1
_geom_bond_atom_site_label_2
_geom_bond_distance
Si1 O1 1.6845(8)
Si1 C1 1.8520(10)
Si1 C2 1.8601(11)
Si1 C19 1.8794(10)
O5 C12 1.4115(11)
O5 C15 1.4415(12)
O1 C3 1.3708(11)
O6 C12 1.4092(11)
O6 C13 1.4376(12)
O2 C7 1.3749(11)
O2 C8 1.4335(13)
O4 C10 1.3316(11)
O4 C9 1.4431(12)
O3 C10 1.2086(11)
C7 C6 1.3918(12)
C7 C3 1.4051(13)
C6 C11 1.4014(12)
C6 C10 1.5003(12)
C12 C11 1.5075(13)
C12 H12 1.0
C11 C5 1.3912(13)
C4 C3 1.3908(13)
C4 C5 1.3936(13)
C4 H4 0.95
C5 H5 0.95
C14 C13 1.5141(15)
C14 C15 1.5190(14)
C14 H14A 0.99
C14 H14B 0.99
C15 H15A 0.99
C15 H15B 0.99
C13 H13A 0.99
C13 H13B 0.99
C9 H9A 0.98
C9 H9B 0.98
C9 H9C 0.98
C2 H2A 0.98
C2 H2B 0.98
C2 H2C 0.98
C1 H1A 0.98
C1 H1B 0.98
C1 H1C 0.98
C8 H8A 0.98
C8 H8B 0.98
C8 H8C 0.98
C19 C18 1.5342(16)
C19 C16 1.5356(17)
C19 C17 1.5417(16)
C18 H18A 0.98
C18 H18B 0.98
C18 H18C 0.98
C16 H16A 0.98
C16 H16B 0.98
C16 H16C 0.98
C17 H17A 0.98
C17 H17B 0.98
C17 H17C 0.98

loop_
_geom_hbond_atom_site_label_D
_geom_hbond_atom_site_label_H
_geom_hbond_atom_site_label_A
_geom_hbond_site_symmetry_A
_geom_hbond_distance_DH
_geom_hbond_distance_HA
_geom_hbond_distance_DA
_geom_hbond_angle_DHA
C9 H9B O3 4_565 0.98 2.61 3.4694(14) 146.6
C8 H8A O1 . 0.98 2.54 3.1233(15) 118.3
C8 H8B O3 3_666 0.98 2.63 3.1966(13) 116.8

loop_
_geom_torsion_atom_site_label_1
_geom_torsion_atom_site_label_2
_geom_torsion_atom_site_label_3
_geom_torsion_atom_site_label_4
_geom_torsion
C1 Si1 O1 C3 -61.05(8)
C2 Si1 O1 C3 58.73(8)
C19 Si1 O1 C3 177.93(7)
C8 O2 C7 C6 -110.55(10)
C8 O2 C7 C3 71.37(12)
O2 C7 C6 C11 177.64(8)
C3 C7 C6 C11 -4.26(13)
O2 C7 C6 C10 -0.88(12)
C3 C7 C6 C10 177.23(8)
C13 O6 C12 O5 63.07(10)
C13 O6 C12 C11 -177.68(8)
C15 O5 C12 O6 -64.50(10)
C15 O5 C12 C11 175.45(7)
C7 C6 C11 C5 0.00(13)
C10 C6 C11 C5 178.44(8)
C7 C6 C11 C12 179.89(8)
C10 C6 C11 C12 -1.67(13)
O6 C12 C11 C5 5.32(12)
O5 C12 C11 C5 126.73(9)
O6 C12 C11 C6 -174.57(8)
O5 C12 C11 C6 -53.15(11)
C9 O4 C10 O3 -1.61(14)
C9 O4 C10 C6 176.77(8)
C7 C6 C10 O3 108.04(11)
C11 C6 C10 O3 -70.45(13)
C7 C6 C10 O4 -70.35(10)
C11 C6 C10 O4 111.15(10)
Si1 O1 C3 C4 -93.86(9)
Si1 O1 C3 C7 86.61(10)
C5 C4 C3 O1 177.98(9)
C5 C4 C3 C7 -2.48(14)
O2 C7 C3 O1 3.05(13)
C6 C7 C3 O1 -175.00(8)
O2 C7 C3 C4 -176.49(8)
C6 C7 C3 C4 5.46(13)
C6 C11 C5 C4 3.02(14)
C12 C11 C5 C4 -176.87(9)
C3 C4 C5 C11 -1.77(15)
C12 O5 C15 C14 59.03(10)
C13 C14 C15 O5 -53.15(11)
C12 O6 C13 C14 -56.86(11)
C15 C14 C13 O6 52.31(12)
O1 Si1 C19 C18 52.06(9)
C1 Si1 C19 C18 -66.82(9)
C2 Si1 C19 C18 169.13(8)
O1 Si1 C19 C16 -68.06(8)
C1 Si1 C19 C16 173.06(8)
C2 Si1 C19 C16 49.01(9)
O1 Si1 C19 C17 171.64(8)
C1 Si1 C19 C17 52.76(10)
C2 Si1 C19 C17 -71.29(10)
